data_2216696
loop_
_publ_author_name
'Yisgedu, Teshome B.'
'Tesema, Yohannes T.'
'Gultneh, Yilma'
'Butcher, Ray J.'

_publ_section_title
;<i>N</i>,<i>N</i>'-Dimethyl-<i>N</i>,<i>N</i>'-bis[2-(2-pyridyl)ethyl](<i>p</i>-phenylenedimethylene)diammonium
 bis(perchlorate)
;
_journal_coeditor_code NG2378
_journal_issue 12
_journal_name_full 'Acta Crystallographica Section E'
_journal_page_first o4891
_journal_page_last o4892
_journal_paper_doi 10.1107/S1600536807060576
_journal_volume 63
_journal_year 2007
_chemical_formula_iupac 'C24 H32 N4 2+ , 2Cl O4 -'
_chemical_formula_moiety 'C24 H32 N4 2+ , 2Cl O4 -'
_chemical_formula_sum 'C24 H32 Cl2 N4 O8'
_chemical_formula_weight 575.44
_chemical_name_systematic
;
N,N'-Dimethyl-N,N'-bis[2-(2-pyridyl)ethyl](p-phenylenedimethylene)diammonium
bis(perchlorate)
;
_space_group_IT_number 14
_symmetry_cell_setting monoclinic
_symmetry_space_group_name_Hall '-P 2yn'
_symmetry_space_group_name_H-M 'P 1 21/n 1'
_atom_sites_solution_hydrogens geom
_atom_sites_solution_primary direct
_atom_sites_solution_secondary difmap
_audit_creation_method SHELXL97
_cell_angle_alpha 90.00
_cell_angle_beta 104.284(18)
_cell_angle_gamma 90.00
_cell_formula_units_Z 4
_cell_length_a 15.443(3)
_cell_length_b 11.484(2)
_cell_length_c 16.046(3)
_cell_measurement_reflns_used 40
_cell_measurement_temperature 296(2)
_cell_measurement_theta_max 12.49
_cell_measurement_theta_min 2.23
_cell_volume 2757.7(9)
_computing_cell_refinement 'XSCANS (Bruker, 1997'
_computing_data_collection 'XSCANS (Bruker, 1997'
_computing_data_reduction 'SHELXTL (Bruker, 2000)'
_computing_molecular_graphics 'SHELXTL (Bruker, 2000)'
_computing_publication_material 'SHELXTL (Bruker, 2000)'
_computing_structure_refinement 'SHELXL97 (Sheldrick, 1997)'
_computing_structure_solution 'SHELXS97 (Sheldrick, 1997)'
_diffrn_ambient_temperature 296(2)
_diffrn_measured_fraction_theta_full 1.000
_diffrn_measured_fraction_theta_max 0.999
_diffrn_measurement_device_type 'Bruker P4'
_diffrn_measurement_method \w
_diffrn_radiation_monochromator graphite
_diffrn_radiation_source 'fine-focus sealed tube'
_diffrn_radiation_type MoK\a
_diffrn_radiation_wavelength 0.71073
_diffrn_reflns_av_R_equivalents 0.0255
_diffrn_reflns_av_sigmaI/netI 0.0967
_diffrn_reflns_limit_h_max 20
_diffrn_reflns_limit_h_min 0
_diffrn_reflns_limit_k_max 14
_diffrn_reflns_limit_k_min 0
_diffrn_reflns_limit_l_max 20
_diffrn_reflns_limit_l_min -20
_diffrn_reflns_number 6558
_diffrn_reflns_theta_full 25.00
_diffrn_reflns_theta_max 27.50
_diffrn_reflns_theta_min 2.11
_diffrn_standards_decay_% <2
_diffrn_standards_interval_count 97
_diffrn_standards_number 3
_exptl_absorpt_coefficient_mu 0.289
_exptl_absorpt_correction_T_max 0.946
_exptl_absorpt_correction_T_min 0.794
_exptl_absorpt_correction_type empirical
_exptl_absorpt_process_details '\y-scan (North <i>et al.</i>,  1968)'
_exptl_crystal_colour colourless
_exptl_crystal_density_diffrn 1.386
_exptl_crystal_density_method 'not measured'
_exptl_crystal_description plate
_exptl_crystal_F_000 1208
_exptl_crystal_size_max 0.45
_exptl_crystal_size_mid 0.34
_exptl_crystal_size_min 0.12
_refine_diff_density_max 0.183
_refine_diff_density_min -0.169
_refine_ls_extinction_coef 0.0028(5)
_refine_ls_extinction_expression Fc^*^=kFc[1+0.001xFc^2^\l^3^/sin(2\q)]^-1/4^
_refine_ls_extinction_method 'SHELXL97 (Sheldrick, 1997)'
_refine_ls_goodness_of_fit_ref 0.951
_refine_ls_hydrogen_treatment mixed
_refine_ls_matrix_type full
_refine_ls_number_parameters 536
_refine_ls_number_reflns 6329
_refine_ls_number_restraints 272
_refine_ls_restrained_S_all 0.947
_refine_ls_R_factor_all 0.1977
_refine_ls_R_factor_gt 0.0586
_refine_ls_shift/su_max 0.009
_refine_ls_shift/su_mean <0.001
_refine_ls_structure_factor_coef Fsqd
_refine_ls_weighting_details 'calc w = 1/[\s^2^(Fo^2^)+(0.0536P)^2^] where P=(Fo^2^+2Fc^2^)/3'
_refine_ls_weighting_scheme calc
_refine_ls_wR_factor_gt 0.1203
_refine_ls_wR_factor_ref 0.1716
_reflns_number_gt 2137
_reflns_number_total 6329
_reflns_threshold_expression I>2\s(I)
_cod_data_source_file ng2378.cif
_cod_data_source_block I
_cod_original_cell_volume 2757.6(9)
_cod_original_sg_symbol_H-M 'P 21/n'
_cod_database_code 2216696
_cod_database_fobs_code 2216696

loop_
_symmetry_equiv_pos_as_xyz
'x, y, z'
'-x+1/2, y+1/2, -z+1/2'
'-x, -y, -z'
'x-1/2, -y-1/2, z-1/2'

loop_
_atom_site_type_symbol
_atom_site_label
_atom_site_fract_x
_atom_site_fract_y
_atom_site_fract_z
_atom_site_U_iso_or_equiv
_atom_site_adp_type
_atom_site_calc_flag
_atom_site_refinement_flags
_atom_site_occupancy
_atom_site_disorder_assembly
_atom_site_disorder_group
Cl Cl1 0.71817(9) 0.42115(10) 0.40926(8) 0.0785(4) Uani d D 1 . .
Cl Cl2 0.11481(9) 0.20277(12) 0.24929(9) 0.0873(4) Uani d D 1 . .
O O11 0.6909(17) 0.375(3) 0.4785(11) 0.173(13) Uani d PDU 0.187(4) A 1
O O12 0.6568(14) 0.5038(18) 0.3686(18) 0.142(15) Uani d PDU 0.187(4) A 1
O O13 0.8008(9) 0.473(2) 0.4383(16) 0.18(2) Uani d PDU 0.187(4) A 1
O O14 0.7234(19) 0.333(2) 0.3520(15) 0.192(13) Uani d PDU 0.187(4) A 1
O O11A 0.6854(9) 0.3173(8) 0.4315(8) 0.152(9) Uani d PDU 0.482(19) A 2
O O12A 0.8093(5) 0.4285(16) 0.4438(13) 0.162(8) Uani d PDU 0.482(19) A 2
O O13A 0.6763(15) 0.5138(10) 0.4377(13) 0.191(8) Uani d PDU 0.482(19) A 2
O O14A 0.7017(13) 0.4277(12) 0.3199(3) 0.120(5) Uani d PDU 0.482(19) A 2
O O11B 0.7525(15) 0.4199(14) 0.3371(10) 0.139(9) Uani d PDU 0.331(19) A 3
O O12B 0.7804(13) 0.4657(14) 0.4784(8) 0.148(9) Uani d PDU 0.331(19) A 3
O O13B 0.6954(11) 0.3085(7) 0.4262(9) 0.110(9) Uani d PDU 0.331(19) A 3
O O14B 0.6422(8) 0.4903(14) 0.3925(15) 0.117(8) Uani d PDU 0.331(19) A 3
O O21 0.1794(11) 0.2473(18) 0.2104(13) 0.183(11) Uani d PDU 0.334(4) B 1
O O22 0.0568(10) 0.1299(12) 0.1899(10) 0.138(10) Uani d PDU 0.334(4) B 1
O O23 0.0659(12) 0.2936(12) 0.2724(12) 0.188(12) Uani d PDU 0.334(4) B 1
O O24 0.1558(13) 0.1375(13) 0.3213(7) 0.170(11) Uani d PDU 0.334(4) B 1
O O21A 0.1418(6) 0.2731(9) 0.1895(5) 0.137(5) Uani d PDU 0.532(8) B 2
O O22A 0.0880(8) 0.2722(8) 0.3099(6) 0.162(6) Uani d PDU 0.532(8) B 2
O O23A 0.0431(6) 0.1323(9) 0.2071(6) 0.142(7) Uani d PDU 0.532(8) B 2
O O24A 0.1859(6) 0.1324(8) 0.2915(6) 0.123(4) Uani d PDU 0.532(8) B 2
O O21B 0.0276(8) 0.246(2) 0.2331(18) 0.098(10) Uani d PDU 0.133(7) B 3
O O22B 0.1181(19) 0.0929(11) 0.2870(16) 0.088(10) Uani d PDU 0.133(7) B 3
O O23B 0.1721(18) 0.278(2) 0.3061(16) 0.193(17) Uani d PDU 0.133(7) B 3
O O24B 0.141(2) 0.196(3) 0.1725(11) 0.159(16) Uani d PDU 0.133(7) B 3
N N1A 0.6971(2) 0.2649(3) 0.1681(2) 0.0652(10) Uani d . 1 . .
H H1NA 0.674(2) 0.334(3) 0.178(2) 0.068(13) Uiso d . 1 . .
N N2A 0.6175(2) 0.4745(3) 0.1216(2) 0.0732(10) Uani d . 1 . .
N N1B 0.3724(2) 0.3260(3) 0.3469(2) 0.0671(10) Uani d . 1 . .
H H1NB 0.354(2) 0.254(3) 0.356(2) 0.065(13) Uiso d . 1 . .
N N2B 0.3710(2) 0.1169(3) 0.4240(2) 0.0677(9) Uani d . 1 . .
C C1 0.4331(4) 0.0575(5) 0.1654(3) 0.0996(16) Uani d . 1 . .
H H1A 0.4017 -0.0086 0.1416 0.118(18) Uiso calc R 1 . .
C C2A 0.5233(4) 0.0640(4) 0.1725(3) 0.0856(14) Uani d . 1 . .
H H2AA 0.5528 0.0023 0.1540 0.088(14) Uiso calc R 1 . .
C C3A 0.5704(3) 0.1621(4) 0.2071(2) 0.0643(11) Uani d . 1 . .
C C4 0.5241(3) 0.2525(3) 0.2343(2) 0.0598(10) Uani d . 1 . .
H H4A 0.5551 0.3191 0.2576 0.065(11) Uiso calc R 1 . .
C C5A 0.6696(3) 0.1685(4) 0.2188(3) 0.0707(12) Uani d . 1 . .
H H5AA 0.6979 0.1799 0.2793 0.086(14) Uiso calc R 1 . .
H H5AB 0.6907 0.0951 0.2013 0.099(15) Uiso calc R 1 . .
C C6A 0.7963(3) 0.2768(5) 0.1900(3) 0.0903(15) Uani d . 1 . .
H H6AA 0.8124 0.3450 0.1626 0.14(2) Uiso calc R 1 . .
H H6AB 0.8220 0.2093 0.1703 0.15(2) Uiso calc R 1 . .
H H6AC 0.8183 0.2838 0.2512 0.113(18) Uiso calc R 1 . .
C C7A 0.6590(3) 0.2513(4) 0.0731(3) 0.0769(13) Uani d . 1 . .
H H7AA 0.5952 0.2373 0.0627 0.070(12) Uiso calc R 1 . .
H H7AB 0.6856 0.1833 0.0536 0.096(15) Uiso calc R 1 . .
C C8A 0.6737(3) 0.3546(4) 0.0208(3) 0.0823(13) Uani d . 1 . .
H H8AA 0.6468 0.3385 -0.0394 0.091(14) Uiso calc R 1 . .
H H8AB 0.7374 0.3641 0.0273 0.085(14) Uiso calc R 1 . .
C C9A 0.6363(3) 0.4672(4) 0.0445(3) 0.0695(12) Uani d . 1 . .
C C10A 0.6229(3) 0.5617(5) -0.0115(3) 0.0883(15) Uani d . 1 . .
H H10B 0.6352 0.5555 -0.0652 0.13(2) Uiso calc R 1 . .
C C11A 0.5917(3) 0.6633(6) 0.0133(4) 0.0985(16) Uani d . 1 . .
H H11B 0.5848 0.7279 -0.0226 0.104(17) Uiso calc R 1 . .
C C12A 0.5704(3) 0.6708(5) 0.0913(4) 0.0926(15) Uani d . 1 . .
H H12B 0.5474 0.7389 0.1088 0.105(18) Uiso calc R 1 . .
C C13A 0.5844(3) 0.5733(5) 0.1425(3) 0.0831(13) Uani d . 1 . .
H H13A 0.5697 0.5771 0.1953 0.070(13) Uiso calc R 1 . .
C C2B 0.3888(3) 0.1470(5) 0.1929(3) 0.0866(14) Uani d . 1 . .
H H2BA 0.3277 0.1407 0.1881 0.101(16) Uiso calc R 1 . .
C C3B 0.4331(3) 0.2459(3) 0.2276(2) 0.0619(11) Uani d . 1 . .
C C5B 0.3845(3) 0.3443(4) 0.2585(3) 0.0726(12) Uani d . 1 . .
H H5BA 0.4176 0.4159 0.2576 0.071(12) Uiso calc R 1 . .
H H5BB 0.3263 0.3535 0.2189 0.085(14) Uiso calc R 1 . .
C C6B 0.3074(4) 0.4120(5) 0.3653(4) 0.0983(16) Uani d . 1 . .
H H6BA 0.2530 0.4085 0.3208 0.15(3) Uiso calc R 1 . .
H H6BB 0.3323 0.4888 0.3675 0.16(3) Uiso calc R 1 . .
H H6BC 0.2950 0.3939 0.4197 0.084(14) Uiso calc R 1 . .
C C7B 0.4594(3) 0.3270(4) 0.4134(3) 0.0741(12) Uani d . 1 . .
H H7BA 0.4818 0.4062 0.4210 0.116(18) Uiso calc R 1 . .
H H7BB 0.5025 0.2806 0.3930 0.091(14) Uiso calc R 1 . .
C C8B 0.4516(3) 0.2795(4) 0.4998(3) 0.0770(13) Uani d . 1 . .
H H8BA 0.5097 0.2848 0.5402 0.081(13) Uiso calc R 1 . .
H H8BB 0.4109 0.3289 0.5212 0.104(16) Uiso calc R 1 . .
C C9B 0.4194(3) 0.1558(4) 0.4983(3) 0.0636(11) Uani d . 1 . .
C C10B 0.4389(3) 0.0866(5) 0.5711(3) 0.0786(13) Uani d . 1 . .
H H10A 0.4731 0.1155 0.6230 0.108(18) Uiso calc R 1 . .
C C11B 0.4070(4) -0.0249(6) 0.5655(4) 0.0921(16) Uani d . 1 . .
H H11A 0.4198 -0.0724 0.6140 0.113(18) Uiso calc R 1 . .
C C12B 0.3565(3) -0.0673(5) 0.4895(4) 0.0907(15) Uani d . 1 . .
H H12A 0.3337 -0.1426 0.4845 0.14(2) Uiso calc R 1 . .
C C13B 0.3414(3) 0.0077(4) 0.4209(3) 0.0764(12) Uani d . 1 . .
H H13B 0.3079 -0.0197 0.3682 0.071(13) Uiso calc R 1 . .

loop_
_atom_site_aniso_label
_atom_site_aniso_U_11
_atom_site_aniso_U_22
_atom_site_aniso_U_33
_atom_site_aniso_U_12
_atom_site_aniso_U_13
_atom_site_aniso_U_23
Cl1 0.0866(9) 0.0714(9) 0.0784(9) -0.0058(8) 0.0220(7) 0.0007(7)
Cl2 0.0897(10) 0.0810(9) 0.0872(10) 0.0031(8) 0.0141(8) 0.0132(8)
O11 0.29(3) 0.13(2) 0.14(2) -0.08(2) 0.12(2) -0.01(2)
O12 0.18(3) 0.12(2) 0.14(3) 0.03(2) 0.05(2) 0.07(2)
O13 0.16(3) 0.13(2) 0.17(3) -0.13(2) -0.09(2) 0.12(2)
O14 0.19(2) 0.15(2) 0.22(3) 0.06(2) 0.03(2) -0.12(2)
O11A 0.121(11) 0.117(16) 0.22(2) -0.046(11) 0.043(12) 0.043(14)
O12A 0.120(10) 0.164(13) 0.162(14) -0.027(8) -0.041(9) 0.086(11)
O13A 0.32(2) 0.131(9) 0.137(12) 0.091(11) 0.090(13) -0.060(9)
O14A 0.177(13) 0.140(10) 0.043(5) -0.081(9) 0.027(5) -0.022(5)
O11B 0.205(19) 0.096(11) 0.171(18) -0.058(13) 0.151(16) -0.044(12)
O12B 0.158(16) 0.173(18) 0.097(11) -0.052(15) 0.004(11) -0.074(13)
O13B 0.19(2) 0.070(14) 0.072(11) -0.023(13) 0.034(12) 0.044(10)
O14B 0.119(11) 0.150(16) 0.087(13) 0.067(10) 0.036(10) -0.005(10)
O21 0.108(14) 0.23(2) 0.23(2) -0.044(14) 0.074(15) -0.02(2)
O22 0.19(2) 0.093(13) 0.078(9) -0.009(12) -0.063(12) -0.032(9)
O23 0.207(19) 0.103(13) 0.22(2) 0.053(13) -0.006(17) -0.080(14)
O24 0.26(2) 0.19(2) 0.034(7) 0.072(18) -0.002(11) 0.004(9)
O21A 0.090(7) 0.189(11) 0.120(7) -0.047(7) 0.001(6) 0.085(7)
O22A 0.223(14) 0.102(8) 0.212(12) 0.039(8) 0.150(11) 0.002(8)
O23A 0.095(8) 0.175(15) 0.151(11) -0.045(9) 0.021(8) 0.042(10)
O24A 0.126(7) 0.132(8) 0.084(7) 0.060(6) -0.024(6) 0.001(6)
O21B 0.091(18) 0.09(2) 0.10(2) 0.029(17) 0.014(15) -0.019(17)
O22B 0.12(2) 0.032(12) 0.11(2) 0.007(14) 0.03(2) 0.009(14)
O23B 0.19(3) 0.12(2) 0.24(3) -0.01(3) 0.01(3) -0.09(3)
O24B 0.19(3) 0.15(3) 0.17(3) -0.04(3) 0.11(3) 0.03(3)
N1A 0.064(2) 0.071(3) 0.065(2) 0.005(2) 0.0233(18) 0.003(2)
N2A 0.083(2) 0.075(3) 0.065(2) -0.004(2) 0.0262(19) 0.001(2)
N1B 0.068(2) 0.063(3) 0.077(3) 0.0106(19) 0.030(2) 0.010(2)
N2B 0.065(2) 0.066(2) 0.071(2) -0.0051(18) 0.0161(19) 0.0024(19)
C1 0.111(4) 0.077(4) 0.121(4) -0.030(3) 0.047(3) -0.022(3)
C2A 0.106(4) 0.058(3) 0.107(4) -0.009(3) 0.053(3) -0.014(3)
C3A 0.080(3) 0.055(3) 0.066(3) 0.001(2) 0.032(2) 0.005(2)
C4 0.076(3) 0.047(2) 0.060(2) -0.007(2) 0.024(2) 0.000(2)
C5A 0.083(3) 0.064(3) 0.072(3) 0.009(2) 0.033(2) 0.010(2)
C6A 0.062(3) 0.120(5) 0.089(4) 0.003(3) 0.020(3) 0.006(3)
C7A 0.078(3) 0.090(4) 0.067(3) -0.001(3) 0.027(2) -0.003(3)
C8A 0.084(4) 0.106(4) 0.063(3) 0.006(3) 0.028(3) 0.009(3)
C9A 0.054(2) 0.084(3) 0.069(3) -0.005(2) 0.013(2) 0.011(3)
C10A 0.078(3) 0.105(4) 0.082(4) 0.001(3) 0.018(3) 0.020(3)
C11A 0.084(4) 0.096(5) 0.108(5) 0.001(3) 0.009(3) 0.028(4)
C12A 0.084(3) 0.079(4) 0.104(4) -0.001(3) 0.004(3) -0.006(4)
C13A 0.096(4) 0.074(3) 0.081(3) -0.002(3) 0.026(3) -0.006(3)
C2B 0.079(4) 0.089(4) 0.098(4) -0.018(3) 0.034(3) -0.002(3)
C3B 0.069(3) 0.060(3) 0.062(3) -0.002(2) 0.027(2) 0.007(2)
C5B 0.077(3) 0.072(3) 0.077(3) 0.014(3) 0.034(3) 0.020(2)
C6B 0.106(4) 0.100(5) 0.103(4) 0.038(3) 0.054(4) 0.007(3)
C7B 0.070(3) 0.074(3) 0.081(3) -0.006(3) 0.022(3) -0.005(2)
C8B 0.070(3) 0.089(4) 0.070(3) 0.000(3) 0.012(2) -0.015(3)
C9B 0.054(2) 0.075(3) 0.064(3) 0.006(2) 0.020(2) 0.002(2)
C10B 0.076(3) 0.102(4) 0.061(3) 0.026(3) 0.023(3) 0.012(3)
C11B 0.086(4) 0.101(4) 0.102(4) 0.028(3) 0.046(3) 0.041(4)
C12B 0.080(3) 0.076(4) 0.124(5) 0.010(3) 0.039(3) 0.026(4)
C13B 0.068(3) 0.072(3) 0.087(4) -0.005(3) 0.016(3) 0.002(3)

loop_
_atom_type_symbol
_atom_type_description
_atom_type_scat_dispersion_real
_atom_type_scat_dispersion_imag
_atom_type_scat_source
C C 0.0033 0.0016 'International Tables Vol C Tables 4.2.6.8 and 6.1.1.4'
H H 0.0000 0.0000 'International Tables Vol C Tables 4.2.6.8 and 6.1.1.4'
N N 0.0061 0.0033 'International Tables Vol C Tables 4.2.6.8 and 6.1.1.4'
O O 0.0106 0.0060 'International Tables Vol C Tables 4.2.6.8 and 6.1.1.4'
Cl Cl 0.1484 0.1585 'International Tables Vol C Tables 4.2.6.8 and 6.1.1.4'

loop_
_geom_angle_atom_site_label_1
_geom_angle_atom_site_label_2
_geom_angle_atom_site_label_3
_geom_angle
O11A Cl1 O13A 110.5(2)
O11A Cl1 O12A 110.6(2)
O13A Cl1 O12A 109.5(2)
O14 Cl1 O13 109.8(3)
O12B Cl1 O13B 110.5(2)
O14 Cl1 O12 109.4(3)
O13 Cl1 O12 109.3(3)
O14 Cl1 O11 109.6(3)
O13 Cl1 O11 109.4(3)
O12 Cl1 O11 109.2(3)
O12B Cl1 O11B 110.0(2)
O13B Cl1 O11B 108.8(3)
O12B Cl1 O14B 109.4(3)
O13B Cl1 O14B 109.2(3)
O11B Cl1 O14B 108.9(3)
O11A Cl1 O14A 109.1(2)
O13A Cl1 O14A 108.5(2)
O12A Cl1 O14A 108.5(2)
O23 Cl2 O24 110.3(3)
O24B Cl2 O22B 110.2(3)
O21A Cl2 O22A 109.8(2)
O21A Cl2 O24A 109.6(2)
O22A Cl2 O24A 109.0(2)
O23 Cl2 O21 109.8(3)
O24 Cl2 O21 109.8(3)
O24B Cl2 O21B 109.7(3)
O22B Cl2 O21B 109.5(3)
O24B Cl2 O23B 109.5(3)
O22B Cl2 O23B 109.1(3)
O21B Cl2 O23B 108.9(3)
O21A Cl2 O23A 109.6(2)
O22A Cl2 O23A 109.3(2)
O24A Cl2 O23A 109.4(2)
O23 Cl2 O22 109.2(2)
O24 Cl2 O22 108.9(2)
O21 Cl2 O22 108.7(3)
C6A N1A C5A 110.6(4)
C6A N1A C7A 111.9(3)
C5A N1A C7A 112.5(3)
C6A N1A H1NA 107(2)
C5A N1A H1NA 112(2)
C7A N1A H1NA 102(2)
C13A N2A C9A 118.2(4)
C6B N1B C5B 110.2(3)
C6B N1B C7B 112.6(4)
C5B N1B C7B 112.1(3)
C6B N1B H1NB 109(2)
C5B N1B H1NB 113(2)
C7B N1B H1NB 99(2)
C9B N2B C13B 117.8(4)
C2B C1 C2A 120.7(5)
C2B C1 H1A 119.6
C2A C1 H1A 119.6
C1 C2A C3A 120.1(5)
C1 C2A H2AA 120.0
C3A C2A H2AA 120.0
C2A C3A C4 118.3(4)
C2A C3A C5A 120.7(4)
C4 C3A C5A 120.9(4)
C3B C4 C3A 121.7(4)
C3B C4 H4A 119.1
C3A C4 H4A 119.1
N1A C5A C3A 112.8(3)
N1A C5A H5AA 109.0
C3A C5A H5AA 109.0
N1A C5A H5AB 109.0
C3A C5A H5AB 109.0
H5AA C5A H5AB 107.8
N1A C6A H6AA 109.5
N1A C6A H6AB 109.5
H6AA C6A H6AB 109.5
N1A C6A H6AC 109.5
H6AA C6A H6AC 109.5
H6AB C6A H6AC 109.5
N1A C7A C8A 114.2(4)
N1A C7A H7AA 108.7
C8A C7A H7AA 108.7
N1A C7A H7AB 108.7
C8A C7A H7AB 108.7
H7AA C7A H7AB 107.6
C7A C8A C9A 114.6(4)
C7A C8A H8AA 108.6
C9A C8A H8AA 108.6
C7A C8A H8AB 108.6
C9A C8A H8AB 108.6
H8AA C8A H8AB 107.6
N2A C9A C10A 121.0(5)
N2A C9A C8A 118.1(4)
C10A C9A C8A 120.9(4)
C11A C10A C9A 119.2(5)
C11A C10A H10B 120.4
C9A C10A H10B 120.4
C10A C11A C12A 120.2(6)
C10A C11A H11B 119.9
C12A C11A H11B 119.9
C11A C12A C13A 117.1(6)
C11A C12A H12B 121.4
C13A C12A H12B 121.4
N2A C13A C12A 124.2(5)
N2A C13A H13A 117.9
C12A C13A H13A 117.9
C1 C2B C3B 121.0(5)
C1 C2B H2BA 119.5
C3B C2B H2BA 119.5
C2B C3B C4 118.1(4)
C2B C3B C5B 121.0(4)
C4 C3B C5B 120.8(4)
N1B C5B C3B 113.4(3)
N1B C5B H5BA 108.9
C3B C5B H5BA 108.9
N1B C5B H5BB 108.9
C3B C5B H5BB 108.9
H5BA C5B H5BB 107.7
N1B C6B H6BA 109.5
N1B C6B H6BB 109.5
H6BA C6B H6BB 109.5
N1B C6B H6BC 109.5
H6BA C6B H6BC 109.5
H6BB C6B H6BC 109.5
N1B C7B C8B 112.8(4)
N1B C7B H7BA 109.0
C8B C7B H7BA 109.0
N1B C7B H7BB 109.0
C8B C7B H7BB 109.0
H7BA C7B H7BB 107.8
C9B C8B C7B 115.0(4)
C9B C8B H8BA 108.5
C7B C8B H8BA 108.5
C9B C8B H8BB 108.5
C7B C8B H8BB 108.5
H8BA C8B H8BB 107.5
N2B C9B C10B 121.7(4)
N2B C9B C8B 116.5(4)
C10B C9B C8B 121.7(4)
C11B C10B C9B 118.8(5)
C11B C10B H10A 120.6
C9B C10B H10A 120.6
C12B C11B C10B 120.6(5)
C12B C11B H11A 119.7
C10B C11B H11A 119.7
C11B C12B C13B 116.1(5)
C11B C12B H12A 122.0
C13B C12B H12A 122.0
N2B C13B C12B 124.9(5)
N2B C13B H13B 117.5
C12B C13B H13B 117.5

loop_
_geom_bond_atom_site_label_1
_geom_bond_atom_site_label_2
_geom_bond_distance
Cl1 O12B 1.375(5)
Cl1 O11A 1.377(5)
Cl1 O14 1.379(5)
Cl1 O13A 1.380(5)
Cl1 O12A 1.382(5)
Cl1 O13 1.382(5)
Cl1 O13B 1.385(5)
Cl1 O12 1.386(5)
Cl1 O11 1.386(5)
Cl1 O11B 1.387(5)
Cl1 O14B 1.387(5)
Cl1 O14A 1.396(5)
Cl2 O23 1.391(5)
Cl2 O24 1.392(5)
Cl2 O24B 1.393(5)
Cl2 O21A 1.393(5)
Cl2 O22B 1.394(5)
Cl2 O22A 1.397(5)
Cl2 O24A 1.397(5)
Cl2 O21 1.397(5)
Cl2 O21B 1.400(5)
Cl2 O23B 1.403(5)
Cl2 O23A 1.404(4)
Cl2 O22 1.411(5)
N1A C6A 1.491(5)
N1A C5A 1.496(5)
N1A C7A 1.500(5)
N1A H1NA 0.90(4)
N2A C13A 1.321(5)
N2A C9A 1.342(5)
N1B C6B 1.489(5)
N1B C5B 1.491(5)
N1B C7B 1.496(5)
N1B H1NB 0.90(4)
N2B C9B 1.319(5)
N2B C13B 1.331(5)
C1 C2B 1.367(6)
C1 C2A 1.372(6)
C1 H1A 0.9300
C2A C3A 1.381(5)
C2A H2AA 0.9300
C3A C4 1.390(5)
C3A C5A 1.499(5)
C4 C3B 1.385(5)
C4 H4A 0.9300
C5A H5AA 0.9700
C5A H5AB 0.9700
C6A H6AA 0.9600
C6A H6AB 0.9600
C6A H6AC 0.9600
C7A C8A 1.503(5)
C7A H7AA 0.9700
C7A H7AB 0.9700
C8A C9A 1.503(6)
C8A H8AA 0.9700
C8A H8AB 0.9700
C9A C10A 1.391(6)
C10A C11A 1.358(7)
C10A H10B 0.9300
C11A C12A 1.373(7)
C11A H11B 0.9300
C12A C13A 1.374(6)
C12A H12B 0.9300
C13A H13A 0.9300
C2B C3B 1.372(6)
C2B H2BA 0.9300
C3B C5B 1.506(5)
C5B H5BA 0.9700
C5B H5BB 0.9700
C6B H6BA 0.9600
C6B H6BB 0.9600
C6B H6BC 0.9600
C7B C8B 1.523(5)
C7B H7BA 0.9700
C7B H7BB 0.9700
C8B C9B 1.503(6)
C8B H8BA 0.9700
C8B H8BB 0.9700
C9B C10B 1.384(5)
C10B C11B 1.368(6)
C10B H10A 0.9300
C11B C12B 1.366(7)
C11B H11A 0.9300
C12B C13B 1.372(6)
C12B H12A 0.9300
C13B H13B 0.9300

loop_
_geom_hbond_atom_site_label_D
_geom_hbond_atom_site_label_H
_geom_hbond_atom_site_label_A
_geom_hbond_site_symmetry_A
_geom_hbond_distance_DH
_geom_hbond_distance_HA
_geom_hbond_distance_DA
_geom_hbond_angle_DHA
N1A H1NA N2A . 0.90(4) 1.95(4) 2.721(5) 143(3)
N1A H1NA O14A . 0.90(4) 2.45(4) 3.056(11) 125(3)
N1A H1NA O11B . 0.90(4) 2.72(4) 3.180(17) 113(3)
N1B H1NB N2B . 0.90(4) 1.90(4) 2.704(5) 148(3)
C5A H5AA O14 . 0.97 2.10 2.823(12) 130.3
C6A H6AB O12 2_645 0.96 2.48 3.40(2) 160.3
C6A H6AC O14 . 0.96 2.50 3.14(2) 124.3
C6A H6AC O11B . 0.96 2.46 3.085(11) 122.3
C7A H7AB O13 2_645 0.97 2.42 3.27(2) 145.4
C12B H12A O11A 3_656 0.93 2.47 3.266(8) 143.2
C4 H4A O14A . 0.93 2.56 3.406(14) 150.9
C5A H5AB O11B 2_645 0.97 2.34 3.307(15) 177.6
C6B H6BC O13A 3_666 0.96 2.46 3.223(18) 136.1
C8B H8BB O13A 3_666 0.97 2.44 3.394(7) 167.8
C5B H5BA O22B 2 0.97 2.18 2.944(19) 134.7
C5B H5BB O21 . 0.97 2.55 3.266(15) 130.7
C8B H8BA O22 4_666 0.97 2.53 3.252(16) 131.3
C8B H8BA O24B 4_666 0.97 2.56 3.51(3) 166.6
C10B H10A O21B 4_666 0.93 2.37 3.25(2) 157.6
C6B H6BA O23B . 0.96 1.93 2.578(15) 123.0
C6B H6BB O24B 2 0.96 2.52 3.44(3) 161.1
C8A H8AA O24 4_665 0.97 2.29 3.146(13) 146.5

loop_
_geom_torsion_atom_site_label_1
_geom_torsion_atom_site_label_2
_geom_torsion_atom_site_label_3
_geom_torsion_atom_site_label_4
_geom_torsion
C2B C1 C2A C3A -0.5(8)
C1 C2A C3A C4 0.1(7)
C1 C2A C3A C5A 177.4(4)
C2A C3A C4 C3B 0.2(6)
C5A C3A C4 C3B -177.1(3)
C6A N1A C5A C3A 173.1(4)
C7A N1A C5A C3A -61.0(5)
C2A C3A C5A N1A 118.5(4)
C4 C3A C5A N1A -64.3(5)
C6A N1A C7A C8A -63.2(5)
C5A N1A C7A C8A 171.6(4)
N1A C7A C8A C9A -58.1(5)
C13A N2A C9A C10A 1.3(6)
C13A N2A C9A C8A -179.8(4)
C7A C8A C9A N2A 18.6(6)
C7A C8A C9A C10A -162.5(4)
N2A C9A C10A C11A 1.0(7)
C8A C9A C10A C11A -177.9(4)
C9A C10A C11A C12A -2.5(7)
C10A C11A C12A C13A 1.7(7)
C9A N2A C13A C12A -2.1(7)
C11A C12A C13A N2A 0.6(7)
C2A C1 C2B C3B 0.6(8)
C1 C2B C3B C4 -0.3(7)
C1 C2B C3B C5B -179.7(4)
C3A C4 C3B C2B -0.1(6)
C3A C4 C3B C5B 179.3(3)
C6B N1B C5B C3B -167.5(4)
C7B N1B C5B C3B 66.3(5)
C2B C3B C5B N1B 82.5(5)
C4 C3B C5B N1B -96.9(5)
C6B N1B C7B C8B 69.2(5)
C5B N1B C7B C8B -165.9(4)
N1B C7B C8B C9B 60.0(5)
C13B N2B C9B C10B -0.3(6)
C13B N2B C9B C8B -179.8(4)
C7B C8B C9B N2B -24.7(5)
C7B C8B C9B C10B 155.8(4)
N2B C9B C10B C11B 0.0(6)
C8B C9B C10B C11B 179.5(4)
C9B C10B C11B C12B -0.2(7)
C10B C11B C12B C13B 0.6(7)
C9B N2B C13B C12B 0.8(6)
C11B C12B C13B N2B -1.0(7)
